data_4501539
loop_
_publ_author_name
'Lama, Prem'
'Aijaz, Arshad'
'Neogi, Subhadip'
'Barbour, Leonard J.'
'Bharadwaj, Parimal K.'

_publ_section_title
;
 Microporous La(III) Metal&#x2212;Organic Framework Using a Semirigid
 Tricarboxylic Ligand: Synthesis, Single-Crystal to Single-Crystal
 Sorption Properties, and Gas Adsorption Studies
;
_journal_issue 8
_journal_name_full 'Crystal Growth &amp; Design'
_journal_page_first 3410
_journal_paper_doi 10.1021/cg100078b
_journal_volume 10
_journal_year 2010
_chemical_formula_moiety 'C18 H19 La O12'
_chemical_formula_sum 'C18 H19 La O12'
_chemical_formula_weight 566.24
_chemical_name_systematic
;
 ?
;
_space_group_IT_number 2
_symmetry_cell_setting triclinic
_symmetry_space_group_name_Hall '-P 1'
_symmetry_space_group_name_H-M 'P -1'
_atom_sites_solution_hydrogens geom
_atom_sites_solution_primary direct
_atom_sites_solution_secondary difmap
_audit_creation_method SHELXL-97
_cell_angle_alpha 94.429(6)
_cell_angle_beta 97.914(2)
_cell_angle_gamma 111.386(5)
_cell_formula_units_Z 2
_cell_length_a 9.491(5)
_cell_length_b 10.052(3)
_cell_length_c 11.344(5)
_cell_measurement_reflns_used 999
_cell_measurement_temperature 100(2)
_cell_measurement_theta_max 25.3
_cell_measurement_theta_min 2.2
_cell_volume 988.6(7)
_computing_cell_refinement 'SAINT 6.45 ( Bruker, 2003)'
_computing_data_collection 'SMART 5.628 (Bruker, 2003)'
_computing_data_reduction 'SAINT 6.45 ( Bruker, 2003)'
_computing_molecular_graphics 'DIAMOND 2.1e'
_computing_structure_refinement 'SHELXL-97 (Sheldrick, 1997)'
_computing_structure_solution SIR-97
_diffrn_ambient_temperature 100(2)
_diffrn_measured_fraction_theta_full 0.977
_diffrn_measured_fraction_theta_max 0.977
_diffrn_measurement_device_type 'BRUKER SMART APEX'
_diffrn_measurement_method /w-scans
_diffrn_radiation_monochromator graphite
_diffrn_radiation_source 'fine-focus sealed tube'
_diffrn_radiation_type MoK\a
_diffrn_radiation_wavelength 0.71069
_diffrn_reflns_av_R_equivalents 0.0484
_diffrn_reflns_av_sigmaI/netI 0.0834
_diffrn_reflns_limit_h_max 11
_diffrn_reflns_limit_h_min -11
_diffrn_reflns_limit_k_max 12
_diffrn_reflns_limit_k_min -12
_diffrn_reflns_limit_l_max 13
_diffrn_reflns_limit_l_min -13
_diffrn_reflns_number 7005
_diffrn_reflns_theta_full 25.30
_diffrn_reflns_theta_max 25.30
_diffrn_reflns_theta_min 2.20
_exptl_absorpt_coefficient_mu 2.227
_exptl_absorpt_correction_T_max 0.7759
_exptl_absorpt_correction_T_min 0.6899
_exptl_absorpt_correction_type empirical
_exptl_absorpt_process_details SADABS
_exptl_crystal_colour colorless
_exptl_crystal_density_diffrn 1.902
_exptl_crystal_density_method 'not measured'
_exptl_crystal_description Prism
_exptl_crystal_F_000 560
_exptl_crystal_size_max 0.18
_exptl_crystal_size_mid 0.14
_exptl_crystal_size_min 0.12
_refine_diff_density_max 1.547
_refine_diff_density_min -1.287
_refine_diff_density_rms 0.106
_refine_ls_extinction_method none
_refine_ls_goodness_of_fit_ref 1.070
_refine_ls_hydrogen_treatment refU
_refine_ls_matrix_type full
_refine_ls_number_parameters 279
_refine_ls_number_reflns 3522
_refine_ls_number_restraints 14
_refine_ls_restrained_S_all 1.073
_refine_ls_R_factor_all 0.0888
_refine_ls_R_factor_gt 0.0791
_refine_ls_shift/su_max 0.000
_refine_ls_shift/su_mean 0.000
_refine_ls_structure_factor_coef Fsqd
_refine_ls_weighting_details 'calc w=1/[\s^2^(Fo^2^)+(0.0716P)^2^+37.5856P] where P=(Fo^2^+2Fc^2^)/3'
_refine_ls_weighting_scheme calc
_refine_ls_wR_factor_gt 0.1932
_refine_ls_wR_factor_ref 0.1993
_reflns_number_gt 3105
_reflns_number_total 3522
_reflns_threshold_expression >2sigma(I)
_cod_data_source_file cg100078b_si_002.cif
_cod_data_source_block Compound1b
_cod_depositor_comments
;
The following automatic conversions were performed:

'_symmetry_cell_setting' value 'Triclinic' changed to 'triclinic'
according to /home/saulius/struct/CIF-dictionaries/cif_core.dic
dictionary named 'cif_core.dic' version 2.4.2 from 2011-04-26.

Automatic conversion script
Id: cif_fix_values 1715 2011-07-08 13:25:40Z adriana 
;
_cod_original_sg_symbol_H-M P-1
_cod_database_code 4501539

loop_
_symmetry_equiv_pos_as_xyz
'x, y, z'
'-x, -y, -z'

loop_
_atom_site_label
_atom_site_type_symbol
_atom_site_fract_x
_atom_site_fract_y
_atom_site_fract_z
_atom_site_U_iso_or_equiv
_atom_site_adp_type
_atom_site_occupancy
_atom_site_symmetry_multiplicity
_atom_site_calc_flag
_atom_site_refinement_flags
La1 La 0.78599(8) 0.54591(7) 0.98706(6) 0.0099(2) Uani 1 1 d .
O1 O 0.5530(10) 0.3366(9) 0.9730(8) 0.0164(18) Uani 1 1 d .
O2 O 0.3147(10) 0.2611(9) 1.0077(8) 0.0166(18) Uiso 1 1 d .
O3 O -0.0447(10) -0.2519(9) 0.8861(8) 0.0175(19) Uani 1 1 d .
O4 O 0.0808(9) -0.3966(9) 0.9214(8) 0.0143(17) Uani 1 1 d .
O5 O 0.5621(9) -0.1077(9) 0.7384(7) 0.0141(18) Uani 1 1 d .
O6 O 0.2269(9) -0.3794(9) 0.2001(8) 0.0175(19) Uani 1 1 d .
O7 O 0.3826(10) -0.4945(9) 0.2274(7) 0.0152(18) Uani 1 1 d .
O8 O 1.1239(15) 0.3149(17) 0.5837(11) 0.060(4) Uani 1 1 d D
C1 C 0.4194(15) 0.2414(11) 0.9680(10) 0.016(3) Uani 1 1 d D
C2 C 0.3873(13) 0.0922(11) 0.9128(11) 0.013(2) Uani 1 1 d D
C3 C 0.2520(14) -0.0176(12) 0.9228(10) 0.012(2) Uani 1 1 d .
H3 H 0.1801 0.0033 0.9607 0.015 Uiso 1 1 calc R
C4 C 0.2226(13) -0.1597(13) 0.8762(10) 0.014(2) Uani 1 1 d .
C5 C 0.0770(13) -0.2758(12) 0.8940(10) 0.011(2) Uani 1 1 d .
C6 C 0.3279(14) -0.1920(13) 0.8171(11) 0.015(3) Uani 1 1 d .
H6 H 0.3112 -0.2868 0.7888 0.018 Uiso 1 1 calc R
C7 C 0.4571(13) -0.0797(14) 0.8019(12) 0.017(3) Uani 1 1 d .
C8 C 0.4927(13) 0.0630(13) 0.8507(11) 0.013(2) Uani 1 1 d .
H8 H 0.5836 0.1362 0.8423 0.016 Uiso 1 1 calc R
C9 C 0.5049(14) -0.1758(13) 0.6214(11) 0.016(3) Uani 1 1 d .
C10 C 0.3875(16) -0.1533(14) 0.5467(11) 0.021(3) Uani 1 1 d .
H10 H 0.3458 -0.0889 0.5746 0.025 Uiso 1 1 calc R
C11 C 0.3346(16) -0.2261(15) 0.4335(12) 0.022(3) Uani 1 1 d .
H11 H 0.2551 -0.2120 0.3853 0.027 Uiso 1 1 calc R
C12 C 0.3954(14) -0.3200(13) 0.3881(11) 0.015(2) Uani 1 1 d .
C13 C 0.3343(14) -0.4021(12) 0.2661(11) 0.016(3) Uani 1 1 d .
C14 C 0.5155(16) -0.3363(15) 0.4593(12) 0.022(3) Uani 1 1 d .
H14 H 0.5621 -0.3943 0.4275 0.027 Uiso 1 1 calc R
C15 C 0.5703(16) -0.2685(16) 0.5785(12) 0.026(3) Uani 1 1 d .
H15 H 0.6478 -0.2850 0.6271 0.031 Uiso 1 1 calc R
C16 C 0.979(4) 0.100(4) 0.449(3) 0.146(15) Uiso 1 1 d D
H16A H 0.9389 0.1629 0.4097 0.220 Uiso 1 1 calc R
H16B H 0.8964 0.0211 0.4694 0.220 Uiso 1 1 calc R
H16C H 1.0315 0.0631 0.3965 0.220 Uiso 1 1 calc R
C17 C 1.087(4) 0.180(2) 0.558(3) 0.120(12) Uiso 1 1 d D
C18 C 1.166(7) 0.115(5) 0.641(5) 0.27(3) Uiso 1 1 d D
H18A H 1.2337 0.1881 0.7048 0.406 Uiso 1 1 calc R
H18B H 1.2242 0.0738 0.5987 0.406 Uiso 1 1 calc R
H18C H 1.0916 0.0414 0.6739 0.406 Uiso 1 1 calc R
OW2 O 0.6925(11) 0.5452(10) 1.1922(8) 0.0196(19) Uani 1 1 d D
OW1 O 0.9971(10) 0.7216(10) 1.1517(8) 0.0184(19) Uani 1 1 d D
OW3 O 1.1106(11) 1.0179(9) 1.1929(9) 0.022(2) Uani 1 1 d D
OW4 O 0.980(8) 0.582(7) 0.592(6) 0.37(4) Uiso 1 1 d .
H1W1 H 1.04(3) 0.808(13) 1.13(2) 0.04(9) Uiso 1 1 d D
H2W1 H 0.93(2) 0.74(3) 1.19(2) 0.06(10) Uiso 1 1 d D
H1W2 H 0.766(14) 0.588(18) 1.257(9) 0.03(6) Uiso 1 1 d D
H2W2 H 0.611(13) 0.50(2) 1.226(14) 0.05(8) Uiso 1 1 d D
H2W3 H 1.089(12) 1.083(9) 1.152(8) 0.00(3) Uiso 1 1 d D
H1W3 H 1.186(16) 1.074(11) 1.253(11) 0.06(6) Uiso 1 1 d D

loop_
_atom_site_aniso_label
_atom_site_aniso_U_11
_atom_site_aniso_U_22
_atom_site_aniso_U_33
_atom_site_aniso_U_23
_atom_site_aniso_U_13
_atom_site_aniso_U_12
La1 0.0082(4) 0.0082(4) 0.0133(4) 0.0011(2) 0.0032(2) 0.0029(2)
O1 0.024(5) 0.007(4) 0.016(4) 0.001(3) 0.009(4) 0.001(4)
O3 0.014(4) 0.017(4) 0.025(5) 0.005(4) 0.004(4) 0.010(4)
O4 0.016(4) 0.010(4) 0.020(5) 0.004(3) 0.004(4) 0.007(3)
O5 0.009(4) 0.018(4) 0.014(4) -0.005(3) 0.003(3) 0.004(3)
O6 0.011(4) 0.019(5) 0.025(5) 0.008(4) 0.004(4) 0.007(4)
O7 0.019(4) 0.017(4) 0.011(4) -0.001(3) 0.000(3) 0.009(4)
O8 0.055(8) 0.092(11) 0.033(7) -0.027(7) -0.009(6) 0.041(8)
C1 0.028(7) 0.007(6) 0.011(6) 0.000(5) -0.008(5) 0.009(5)
C2 0.007(5) 0.010(6) 0.016(6) 0.001(5) 0.000(5) -0.003(4)
C3 0.017(6) 0.013(6) 0.012(6) 0.004(5) 0.003(5) 0.010(5)
C4 0.013(6) 0.019(6) 0.007(5) -0.005(5) -0.005(4) 0.004(5)
C5 0.014(6) 0.013(6) 0.003(5) 0.001(4) 0.001(4) 0.001(5)
C6 0.017(6) 0.008(6) 0.017(6) -0.003(5) -0.005(5) 0.003(5)
C7 0.004(5) 0.024(7) 0.023(7) 0.002(5) 0.003(5) 0.007(5)
C8 0.011(6) 0.016(6) 0.015(6) 0.003(5) 0.006(5) 0.008(5)
C9 0.015(6) 0.017(6) 0.015(6) 0.003(5) 0.007(5) 0.001(5)
C10 0.033(8) 0.018(6) 0.012(6) -0.001(5) -0.001(5) 0.013(6)
C11 0.022(7) 0.025(7) 0.020(7) 0.001(6) 0.003(6) 0.011(6)
C12 0.018(6) 0.012(6) 0.012(6) 0.000(5) 0.004(5) 0.002(5)
C13 0.021(6) 0.006(5) 0.017(6) 0.002(5) 0.006(5) -0.001(5)
C14 0.026(7) 0.022(7) 0.016(7) -0.012(5) -0.007(5) 0.013(6)
C15 0.022(7) 0.044(9) 0.016(7) 0.000(6) -0.001(6) 0.020(7)
OW2 0.020(5) 0.027(5) 0.015(5) 0.008(4) 0.010(4) 0.008(4)
OW1 0.017(5) 0.019(5) 0.017(5) -0.003(4) 0.001(4) 0.005(4)
OW3 0.019(5) 0.014(4) 0.032(5) 0.005(4) 0.000(4) 0.007(4)

loop_
_atom_type_symbol
_atom_type_description
_atom_type_scat_dispersion_real
_atom_type_scat_dispersion_imag
_atom_type_scat_source
C C 0.0033 0.0016 'International Tables Vol C Tables 4.2.6.8 and 6.1.1.4'
H H 0.0000 0.0000 'International Tables Vol C Tables 4.2.6.8 and 6.1.1.4'
O O 0.0106 0.0060 'International Tables Vol C Tables 4.2.6.8 and 6.1.1.4'
La La -0.2871 2.4523 'International Tables Vol C Tables 4.2.6.8 and 6.1.1.4'

loop_
_geom_angle_atom_site_label_1
_geom_angle_atom_site_label_2
_geom_angle_atom_site_label_3
_geom_angle
_geom_angle_site_symmetry_1
_geom_angle_site_symmetry_3
O1 La1 O2 100.9(3) . 2_667
O1 La1 O4 85.7(3) . 2_657
O2 La1 O4 154.1(3) 2_667 2_657
O1 La1 OW1 137.7(3) . .
O2 La1 OW1 83.0(3) 2_667 .
O4 La1 OW1 75.7(3) 2_657 .
O1 La1 O3 148.7(3) . 1_665
O2 La1 O3 72.3(3) 2_667 1_665
O4 La1 O3 114.1(3) 2_657 1_665
OW1 La1 O3 72.9(3) . 1_665
O1 La1 O6 74.3(3) . 2_656
O2 La1 O6 126.1(3) 2_667 2_656
O4 La1 O6 79.7(3) 2_657 2_656
OW1 La1 O6 136.3(3) . 2_656
O3 La1 O6 85.3(3) 1_665 2_656
O1 La1 OW2 71.5(3) . .
O2 La1 OW2 75.9(3) 2_667 .
O4 La1 OW2 82.8(3) 2_657 .
OW1 La1 OW2 68.8(3) . .
O3 La1 OW2 132.3(3) 1_665 .
O6 La1 OW2 142.5(3) 2_656 .
O1 La1 O7 69.7(3) . 2_656
O2 La1 O7 77.5(3) 2_667 2_656
O4 La1 O7 127.8(3) 2_657 2_656
OW1 La1 O7 149.6(3) . 2_656
O3 La1 O7 79.0(3) 1_665 2_656
O6 La1 O7 50.0(3) 2_656 2_656
OW2 La1 O7 127.0(3) . 2_656
O1 La1 O4 136.0(3) . 1_665
O2 La1 O4 118.8(3) 2_667 1_665
O4 La1 O4 67.2(3) 2_657 1_665
OW1 La1 O4 69.8(3) . 1_665
O3 La1 O4 48.0(2) 1_665 1_665
O6 La1 O4 67.4(3) 2_656 1_665
OW2 La1 O4 133.4(3) . 1_665
O7 La1 O4 99.6(3) 2_656 1_665
O1 La1 C13 68.8(3) . 2_656
O2 La1 C13 101.9(3) 2_667 2_656
O4 La1 C13 103.8(3) 2_657 2_656
OW1 La1 C13 152.2(3) . 2_656
O3 La1 C13 82.5(3) 1_665 2_656
O6 La1 C13 25.3(3) 2_656 2_656
OW2 La1 C13 139.0(3) . 2_656
O7 La1 C13 24.8(3) 2_656 2_656
O4 La1 C13 84.2(3) 1_665 2_656
O1 La1 C5 152.4(3) . 1_665
O2 La1 C5 94.3(3) 2_667 1_665
O4 La1 C5 90.6(3) 2_657 1_665
OW1 La1 C5 66.6(3) . 1_665
O3 La1 C5 23.5(3) 1_665 1_665
O6 La1 C5 78.2(3) 2_656 1_665
OW2 La1 C5 135.2(3) . 1_665
O7 La1 C5 91.6(3) 2_656 1_665
O4 La1 C5 24.8(3) 1_665 1_665
C13 La1 C5 85.6(3) 2_656 1_665
C1 O1 La1 170.4(8) . .
C1 O2 La1 135.5(8) . 2_667
C5 O3 La1 102.2(7) . 1_445
C5 O4 La1 152.5(8) . 2_657
C5 O4 La1 86.9(7) . 1_445
La1 O4 La1 112.8(3) 2_657 1_445
C9 O5 C7 116.4(9) . .
C13 O6 La1 96.2(7) . 2_656
C13 O7 La1 93.9(7) . 2_656
O2 C1 O1 125.3(10) . .
O2 C1 C2 116.4(11) . .
O1 C1 C2 118.3(11) . .
C3 C2 C8 120.3(10) . .
C3 C2 C1 119.3(11) . .
C8 C2 C1 120.4(11) . .
C2 C3 C4 120.3(11) . .
C6 C4 C3 120.5(11) . .
C6 C4 C5 121.3(11) . .
C3 C4 C5 118.2(11) . .
O3 C5 O4 121.3(10) . .
O3 C5 C4 119.6(10) . .
O4 C5 C4 119.1(10) . .
O3 C5 La1 54.2(6) . 1_445
O4 C5 La1 68.3(6) . 1_445
C4 C5 La1 164.7(8) . 1_445
C7 C6 C4 118.0(11) . .
C6 C7 C8 122.9(11) . .
C6 C7 O5 119.5(11) . .
C8 C7 O5 117.5(10) . .
C7 C8 C2 117.8(11) . .
O5 C9 C15 117.0(11) . .
O5 C9 C10 122.9(11) . .
C15 C9 C10 120.1(12) . .
C11 C10 C9 119.7(12) . .
C10 C11 C12 121.9(13) . .
C14 C12 C11 118.2(12) . .
C14 C12 C13 120.2(11) . .
C11 C12 C13 121.6(12) . .
O7 C13 O6 119.7(11) . .
O7 C13 C12 121.8(11) . .
O6 C13 C12 118.5(11) . .
O7 C13 La1 61.3(6) . 2_656
O6 C13 La1 58.6(6) . 2_656
C12 C13 La1 175.5(8) . 2_656
C12 C14 C15 122.2(12) . .
C9 C15 C14 117.7(12) . .
O8 C17 C18 115(3) . .
O8 C17 C16 121(3) . .
C18 C17 C16 124(3) . .

loop_
_geom_bond_atom_site_label_1
_geom_bond_atom_site_label_2
_geom_bond_distance
_geom_bond_site_symmetry_2
La1 O1 2.409(8) .
La1 O2 2.456(9) 2_667
La1 O4 2.488(8) 2_657
La1 OW1 2.550(9) .
La1 O3 2.551(9) 1_665
La1 O6 2.560(9) 2_656
La1 OW2 2.601(9) .
La1 O7 2.623(8) 2_656
La1 O4 2.860(8) 1_665
La1 C13 2.983(12) 2_656
La1 C5 3.073(12) 1_665
O1 C1 1.270(16) .
O2 C1 1.218(16) .
O2 La1 2.456(9) 2_667
O3 C5 1.255(14) .
O3 La1 2.551(9) 1_445
O4 C5 1.289(14) .
O4 La1 2.488(8) 2_657
O4 La1 2.860(8) 1_445
O5 C9 1.384(15) .
O5 C7 1.401(14) .
O6 C13 1.280(15) .
O6 La1 2.560(9) 2_656
O7 C13 1.253(15) .
O7 La1 2.623(8) 2_656
O8 C17 1.271(18) .
C1 C2 1.485(13) .
C2 C3 1.381(16) .
C2 C8 1.399(16) .
C3 C4 1.396(16) .
C4 C6 1.393(17) .
C4 C5 1.500(16) .
C5 La1 3.073(11) 1_445
C6 C7 1.374(17) .
C7 C8 1.396(17) .
C9 C15 1.388(19) .
C9 C10 1.401(18) .
C10 C11 1.358(18) .
C11 C12 1.376(18) .
C12 C14 1.372(18) .
C12 C13 1.478(17) .
C13 La1 2.983(12) 2_656
C14 C15 1.403(18) .
C16 C17 1.46(5) .
C17 C18 1.46(7) .

loop_
_geom_torsion_atom_site_label_1
_geom_torsion_atom_site_label_2
_geom_torsion_atom_site_label_3
_geom_torsion_atom_site_label_4
_geom_torsion
_geom_torsion_site_symmetry_1
_geom_torsion_site_symmetry_4
La1 O2 C1 O1 40.6(18) 2_667 .
La1 O2 C1 C2 -141.3(9) 2_667 .
O2 C1 C2 C3 -8.2(17) . .
O1 C1 C2 C3 170.0(11) . .
O2 C1 C2 C8 171.5(11) . .
O1 C1 C2 C8 -10.2(17) . .
C8 C2 C3 C4 3.1(18) . .
C1 C2 C3 C4 -177.1(10) . .
C2 C3 C4 C6 -1.3(17) . .
C2 C3 C4 C5 177.4(11) . .
La1 O3 C5 O4 14.3(12) 1_445 .
La1 O3 C5 C4 -163.3(8) 1_445 .
La1 O4 C5 O3 -150.0(12) 2_657 .
La1 O4 C5 O3 -12.4(11) 1_445 .
La1 O4 C5 C4 28(2) 2_657 .
La1 O4 C5 C4 165.1(9) 1_445 .
La1 O4 C5 La1 -137.5(16) 2_657 1_445
C6 C4 C5 O3 -142.5(12) . .
C3 C4 C5 O3 38.8(15) . .
C6 C4 C5 O4 39.9(16) . .
C3 C4 C5 O4 -138.8(11) . .
C6 C4 C5 La1 155(2) . 1_445
C3 C4 C5 La1 -23(4) . 1_445
C3 C4 C6 C7 -2.7(17) . .
C5 C4 C6 C7 178.6(11) . .
C4 C6 C7 C8 5.1(19) . .
C4 C6 C7 O5 -177.3(10) . .
C9 O5 C7 C6 58.3(15) . .
C9 O5 C7 C8 -123.9(12) . .
C6 C7 C8 C2 -3.2(19) . .
O5 C7 C8 C2 179.1(11) . .
C3 C2 C8 C7 -1.0(18) . .
C1 C2 C8 C7 179.3(11) . .
C7 O5 C9 C15 -147.4(12) . .
C7 O5 C9 C10 33.2(16) . .
O5 C9 C10 C11 -178.7(12) . .
C15 C9 C10 C11 2(2) . .
C9 C10 C11 C12 -1(2) . .
C10 C11 C12 C14 -2(2) . .
C10 C11 C12 C13 178.1(12) . .
La1 O7 C13 O6 5.3(11) 2_656 .
La1 O7 C13 C12 -176.2(10) 2_656 .
La1 O6 C13 O7 -5.4(12) 2_656 .
La1 O6 C13 C12 176.0(9) 2_656 .
C14 C12 C13 O7 4.6(19) . .
C11 C12 C13 O7 -175.3(12) . .
C14 C12 C13 O6 -176.9(12) . .
C11 C12 C13 O6 3.2(18) . .
C11 C12 C14 C15 4(2) . .
C13 C12 C14 C15 -175.5(13) . .
O5 C9 C15 C14 -178.9(12) . .
C10 C9 C15 C14 0(2) . .
C12 C14 C15 C9 -4(2) . .
